data_1533226
loop_
_publ_author_name
'Xu Sheng'
'Ohoyama, K.'
'Moritomo, Y.'
'Nakamura, A.'

_publ_section_title
;
 Neutron structural analysis of La1-x Srx Mn O3 - variation of
 one-electron bandwidth W with hole doping
;
_journal_name_full 'Journal of the Physical Society of Japan'
_journal_page_first 709
_journal_page_last 712
_journal_volume 72
_journal_year 2003
_chemical_formula_sum 'La0.88 Mn O3 Sr0.12'
_chemical_name_systematic '(La0.88 Sr0.12) Mn O3'
_space_group_IT_number 62
_symmetry_space_group_name_Hall '-P 2c 2ab'
_symmetry_space_group_name_H-M 'P b n m'
_cell_angle_alpha 90
_cell_angle_beta 90
_cell_angle_gamma 90
_cell_formula_units_Z 4
_cell_length_a 5.5349
_cell_length_b 5.5096
_cell_length_c 7.7846
_cell_volume 237.392
_citation_journal_id_ASTM JUPSAU
_cod_data_source_file XuSheng_JUPSAU_2003_457.cif
_cod_data_source_block La0.88Mn1O3Sr0.12
_cod_original_sg_symbol_Hall '-P 2ac 2n (z,x,y)'
_cod_original_formula_sum 'La0.88 Mn1 O3 Sr0.12'
_cod_database_code 1533226

loop_
_symmetry_equiv_pos_as_xyz
x,y,z
x+1/2,-y+1/2,-z
-x+1/2,y+1/2,-z+1/2
-x,-y,z+1/2
-x,-y,-z
-x-1/2,y-1/2,z
x-1/2,-y-1/2,z-1/2
x,y,-z-1/2

loop_
_atom_site_label
_atom_site_type_symbol
_atom_site_fract_x
_atom_site_fract_y
_atom_site_fract_z
_atom_site_occupancy
_atom_site_U_iso_or_equiv
Mn1 Mn+3 0.5 0 0 1 0.0
O1 O-2 0.934 0.5046 0.25 1.02 0.0
O2 O-2 0.2717 0.7277 0.0341 1.02 0.0
Sr1 Sr+2 0.0035 -0.0193 0.25 0.12 0.0
La1 La+3 0.0035 -0.0193 0.25 0.88 0.0
